data_4309556
loop_
_publ_author_name
'Chien-Ming Lee'
'Chien-Hong Chen'
'Hao-Wen Chen'
'Jo-Lu Hsu'
'Gene-Hsiang Lee'
'Wen-Feng Liaw'

_publ_section_title
;
Nitrosylated Iron-Thiolate-Sulfinate Complexes with
{Fe(NO)}6/7 Electronic Cores: Relevance to the Transformation between the
Active and Inactive NO-Bound Forms of Iron-Containing Nitrile Hydratases
;
_journal_name_full 'Inorganic Chemistry'
_journal_page_first 6670
_journal_page_last 6679
_journal_paper_doi 10.1021/ic050108l
_journal_volume 44
_journal_year 2005
_chemical_formula_sum 'C52 H42 Cl4 Fe N2 O2 P2 S4'
_chemical_formula_weight 1114.71
_chemical_name_systematic
; 
 ? 
;
_space_group_IT_number 2
_symmetry_cell_setting triclinic
_symmetry_space_group_name_Hall '-P 1'
_symmetry_space_group_name_H-M 'P -1'
_atom_sites_solution_hydrogens geom
_atom_sites_solution_primary direct
_atom_sites_solution_secondary difmap
_audit_creation_method SHELXL-97
_cell_angle_alpha 89.3523(8)
_cell_angle_beta 69.6674(9)
_cell_angle_gamma 79.1592(8)
_cell_formula_units_Z 2
_cell_length_a 12.8406(2)
_cell_length_b 13.0298(2)
_cell_length_c 17.0583(2)
_cell_measurement_reflns_used all
_cell_measurement_temperature 295(2)
_cell_measurement_theta_max 27.50
_cell_measurement_theta_min 1.59
_cell_volume 2623.91(7)
_computing_cell_refinement DENZO-SMN
_computing_data_collection 'NONIUS KappaCCD'
_computing_data_reduction DENZO-SMN
_computing_molecular_graphics SHELXTL
_computing_publication_material SHELXTL
_computing_structure_refinement 'SHELXL-97 (Sheldrick, 1997)'
_computing_structure_solution 'SHELXS-97 (Sheldrick, 1990)'
_diffrn_ambient_temperature 295(2)
_diffrn_measured_fraction_theta_full 0.998
_diffrn_measured_fraction_theta_max 0.998
_diffrn_measurement_device_type 'NONIUS KappaCCD'
_diffrn_measurement_method '\w scans'
_diffrn_radiation_monochromator graphite
_diffrn_radiation_source 'fine-focus sealed tube'
_diffrn_radiation_type MoK\a
_diffrn_radiation_wavelength 0.71073
_diffrn_reflns_av_R_equivalents 0.0397
_diffrn_reflns_av_sigmaI/netI 0.0479
_diffrn_reflns_limit_h_max 16
_diffrn_reflns_limit_h_min -16
_diffrn_reflns_limit_k_max 16
_diffrn_reflns_limit_k_min -16
_diffrn_reflns_limit_l_max 22
_diffrn_reflns_limit_l_min -22
_diffrn_reflns_number 37962
_diffrn_reflns_theta_full 27.50
_diffrn_reflns_theta_max 27.50
_diffrn_reflns_theta_min 1.59
_exptl_absorpt_coefficient_mu 0.753
_exptl_absorpt_correction_T_max 0.894
_exptl_absorpt_correction_T_min 0.752
_exptl_absorpt_correction_type multi-scan
_exptl_crystal_colour dark-brown
_exptl_crystal_density_diffrn 1.411
_exptl_crystal_density_method 'not measured'
_exptl_crystal_description block
_exptl_crystal_F_000 1144
_exptl_crystal_size_max 0.38
_exptl_crystal_size_mid 0.17
_exptl_crystal_size_min 0.17
_refine_diff_density_max 0.760
_refine_diff_density_min -0.467
_refine_diff_density_rms 0.155
_refine_ls_extinction_coef 0.0276(19)
_refine_ls_extinction_expression Fc^*^=kFc[1+0.001xFc^2^\l^3^/sin(2\q)]^-1/4^
_refine_ls_extinction_method SHELXL
_refine_ls_goodness_of_fit_ref 1.034
_refine_ls_hydrogen_treatment mixed
_refine_ls_matrix_type full
_refine_ls_number_parameters 641
_refine_ls_number_reflns 12025
_refine_ls_number_restraints 0
_refine_ls_restrained_S_all 1.034
_refine_ls_R_factor_all 0.0961
_refine_ls_R_factor_gt 0.0541
_refine_ls_shift/su_max 0.000
_refine_ls_shift/su_mean 0.000
_refine_ls_structure_factor_coef Fsqd
_refine_ls_weighting_details 'calc w=1/[\s^2^(Fo^2^)+(0.1132P)^2^+0.0133P] where P=(Fo^2^+2Fc^2^)/3'
_refine_ls_weighting_scheme calc
_refine_ls_wR_factor_gt 0.1497
_refine_ls_wR_factor_ref 0.1843
_reflns_number_gt 7543
_reflns_number_total 12025
_reflns_threshold_expression >2sigma(I)
_cod_data_source_file ic050108lsi20050124_032117.cif
_cod_data_source_block ic10229
_cod_depositor_comments
;
The following automatic conversions were performed:
'_symmetry_cell_setting' value 'Triclinic' changed to 'triclinic'
according to '/home/saulius/struct/CIF-dictionaries/cif_core.dic'
dictionary named 'cif_core.dic' version 2.4.1 from 2010-06-29.

Automatic conversion script
Id: cif_fix_enum 1527 2010-12-29 10:47:43Z saulius 
;
_cod_database_code 4309556

loop_
_symmetry_equiv_pos_as_xyz
'x, y, z'
'-x, -y, -z'

loop_
_atom_site_label
_atom_site_type_symbol
_atom_site_fract_x
_atom_site_fract_y
_atom_site_fract_z
_atom_site_U_iso_or_equiv
_atom_site_adp_type
_atom_site_occupancy
_atom_site_symmetry_multiplicity
_atom_site_calc_flag
_atom_site_refinement_flags
_atom_site_disorder_assembly
_atom_site_disorder_group
Fe Fe 0.79734(4) 0.36597(3) 0.21872(3) 0.05804(17) Uani 1 1 d . . .
Cl1 Cl 1.1147(14) 0.3599(10) 0.3551(9) 0.099(3) Uani 0.50 1 d P A 1
Cl2 Cl 0.6974(7) 0.7176(4) 0.4074(3) 0.0947(13) Uani 0.50 1 d P A 1
Cl3 Cl 0.8670(7) -0.0158(5) 0.0755(4) 0.0656(11) Uani 0.50 1 d P B 1
Cl4 Cl 0.4579(10) 0.3443(7) 0.1161(6) 0.0807(16) Uani 0.50 1 d P B 1
Cl1' Cl 1.0952(14) 0.3614(11) 0.3651(9) 0.107(3) Uani 0.50 1 d P A 2
Cl2' Cl 0.6764(10) 0.7194(7) 0.4057(6) 0.152(3) Uani 0.50 1 d P A 2
Cl3' Cl 0.8562(9) -0.0116(7) 0.0841(6) 0.108(3) Uani 0.50 1 d P B 2
Cl4' Cl 0.4414(10) 0.3425(6) 0.1264(7) 0.094(3) Uani 0.50 1 d P B 2
S1 S 0.91850(8) 0.32722(7) 0.28597(6) 0.0743(3) Uani 1 1 d . . .
S2 S 0.71397(8) 0.50802(7) 0.30450(6) 0.0772(3) Uani 1 1 d . A .
S3 S 0.83473(7) 0.19511(6) 0.18411(6) 0.0645(2) Uani 1 1 d . . .
S4 S 0.63025(7) 0.37515(6) 0.20313(6) 0.0719(3) Uani 1 1 d . B .
O1 O 0.9284(3) 0.4504(2) 0.07845(17) 0.1033(9) Uani 1 1 d . . .
N1 N 0.8724(2) 0.4136(2) 0.13656(17) 0.0676(7) Uani 1 1 d . . .
C1 C 0.9072(3) 0.4443(3) 0.3376(2) 0.0713(9) Uani 1 1 d . A .
C2 C 0.9885(4) 0.4602(3) 0.3728(2) 0.0861(11) Uani 1 1 d . . .
C3 C 0.9782(5) 0.5535(4) 0.4147(2) 0.0942(13) Uani 1 1 d . A .
H3 H 1.0385 0.5633 0.4331 0.113 Uiso 1 1 d R . .
C4 C 0.8853(5) 0.6312(4) 0.4248(2) 0.1012(15) Uani 1 1 d . . .
H4 H 0.8747 0.6943 0.4575 0.121 Uiso 1 1 d R A .
C5 C 0.8052(4) 0.6187(3) 0.3916(2) 0.0855(11) Uani 1 1 d . A .
C6 C 0.8145(3) 0.5257(3) 0.3474(2) 0.0710(9) Uani 1 1 d . . .
C7 C 0.7384(2) 0.1789(2) 0.13740(18) 0.0550(7) Uani 1 1 d . B .
C8 C 0.7503(3) 0.0870(2) 0.0901(2) 0.0607(7) Uani 1 1 d . . .
C9 C 0.6742(3) 0.0762(3) 0.0520(2) 0.0702(9) Uani 1 1 d . B .
H9 H 0.6850 0.0131 0.0191 0.084 Uiso 1 1 d R . .
C10 C 0.5810(3) 0.1559(3) 0.0625(2) 0.0723(9) Uani 1 1 d . . .
H10 H 0.5285 0.1469 0.0357 0.087 Uiso 1 1 d R B .
C11 C 0.5674(3) 0.2458(3) 0.1085(2) 0.0646(8) Uani 1 1 d . B .
C12 C 0.6449(2) 0.2609(2) 0.14584(19) 0.0569(7) Uani 1 1 d . . .
P1 P 0.30287(6) 0.70706(6) 0.24197(5) 0.0518(2) Uani 1 1 d . . .
P2 P 0.11075(6) 0.88708(6) 0.25802(5) 0.0519(2) Uani 1 1 d . . .
N2 N 0.2114(2) 0.81150(19) 0.27401(16) 0.0594(6) Uani 1 1 d . . .
C13 C 0.4406(2) 0.7346(2) 0.18633(18) 0.0554(7) Uani 1 1 d . . .
C14 C 0.4507(3) 0.8229(3) 0.1422(3) 0.0878(11) Uani 1 1 d . . .
H14 H 0.3832 0.8675 0.1399 0.105 Uiso 1 1 d R . .
C15 C 0.5565(4) 0.8446(4) 0.0988(4) 0.1127(16) Uani 1 1 d . . .
H15 H 0.5649 0.9067 0.0683 0.135 Uiso 1 1 d R . .
C16 C 0.6521(3) 0.7781(4) 0.1006(3) 0.0934(12) Uani 1 1 d . . .
H16 H 0.7253 0.7942 0.0716 0.112 Uiso 1 1 d R . .
C17 C 0.6435(3) 0.6878(4) 0.1401(3) 0.0958(13) Uani 1 1 d . . .
H17 H 0.7107 0.6410 0.1405 0.115 Uiso 1 1 d R . .
C18 C 0.5385(3) 0.6665(3) 0.1828(3) 0.0841(11) Uani 1 1 d . . .
H18 H 0.5333 0.6010 0.2088 0.101 Uiso 1 1 d R . .
C19 C 0.3156(2) 0.6384(2) 0.33050(18) 0.0587(7) Uani 1 1 d . . .
C20 C 0.3032(4) 0.6944(3) 0.4026(3) 0.0993(14) Uani 1 1 d . . .
H20 H 0.2784 0.7691 0.4060 0.119 Uiso 1 1 d R . .
C21 C 0.3259(5) 0.6425(5) 0.4668(3) 0.1250(19) Uani 1 1 d . . .
H21 H 0.3190 0.6805 0.5168 0.150 Uiso 1 1 d R . .
C22 C 0.3604(4) 0.5370(4) 0.4620(3) 0.0983(13) Uani 1 1 d . . .
H22 H 0.3778 0.5016 0.5070 0.118 Uiso 1 1 d R . .
C23 C 0.3705(4) 0.4814(3) 0.3920(3) 0.0947(12) Uani 1 1 d . . .
H23 H 0.3905 0.4064 0.3898 0.114 Uiso 1 1 d R . .
C24 C 0.3479(3) 0.5304(3) 0.3270(2) 0.0759(9) Uani 1 1 d . . .
H24 H 0.3569 0.4903 0.2774 0.091 Uiso 1 1 d R . .
C25 C 0.2740(2) 0.6202(2) 0.17409(18) 0.0539(7) Uani 1 1 d . . .
C26 C 0.1810(3) 0.5736(3) 0.2060(2) 0.0668(8) Uani 1 1 d . . .
H26 H 0.1339 0.5863 0.2640 0.080 Uiso 1 1 d R . .
C27 C 0.1542(3) 0.5099(3) 0.1539(2) 0.0751(9) Uani 1 1 d . . .
H27 H 0.0913 0.4752 0.1768 0.090 Uiso 1 1 d R . .
C28 C 0.2189(3) 0.4954(3) 0.0703(2) 0.0761(10) Uani 1 1 d . . .
H28 H 0.1999 0.4518 0.0343 0.091 Uiso 1 1 d R . .
C29 C 0.3102(3) 0.5415(3) 0.0381(2) 0.0715(9) Uani 1 1 d . . .
H29 H 0.3555 0.5324 -0.0204 0.086 Uiso 1 1 d R . .
C30 C 0.3399(3) 0.6040(3) 0.0885(2) 0.0636(8) Uani 1 1 d . . .
H30 H 0.4046 0.6362 0.0654 0.076 Uiso 1 1 d R . .
C31 C 0.1542(2) 1.0027(2) 0.20979(19) 0.0550(7) Uani 1 1 d . . .
C32 C 0.2332(3) 1.0440(3) 0.2320(2) 0.0738(9) Uani 1 1 d . . .
H32 H 0.2631 1.0082 0.2714 0.089 Uiso 1 1 d R . .
C33 C 0.2656(3) 1.1345(3) 0.1994(3) 0.0850(11) Uani 1 1 d . . .
H33 H 0.3177 1.1646 0.2164 0.102 Uiso 1 1 d R . .
C34 C 0.2218(3) 1.1844(3) 0.1422(3) 0.0809(10) Uani 1 1 d . . .
H34 H 0.2467 1.2458 0.1169 0.097 Uiso 1 1 d R . .
C35 C 0.1433(3) 1.1452(3) 0.1205(2) 0.0712(9) Uani 1 1 d . . .
H35 H 0.1122 1.1817 0.0819 0.085 Uiso 1 1 d R . .
C36 C 0.1099(2) 1.0542(2) 0.1539(2) 0.0611(7) Uani 1 1 d . . .
H36 H 0.0544 1.0270 0.1389 0.073 Uiso 1 1 d R . .
C37 C 0.0015(2) 0.9305(2) 0.35759(19) 0.0596(7) Uani 1 1 d . . .
C38 C -0.0025(3) 0.8750(3) 0.4272(2) 0.0709(9) Uani 1 1 d . . .
H38 H 0.0576 0.8164 0.4229 0.085 Uiso 1 1 d R . .
C39 C -0.0907(4) 0.9059(3) 0.5036(2) 0.0897(12) Uani 1 1 d . . .
H39 H -0.0954 0.8685 0.5532 0.108 Uiso 1 1 d R . .
C40 C -0.1729(4) 0.9914(4) 0.5076(3) 0.0997(14) Uani 1 1 d . . .
H40 H -0.2340 1.0127 0.5598 0.120 Uiso 1 1 d R . .
C41 C -0.1713(4) 1.0472(4) 0.4396(3) 0.1020(14) Uani 1 1 d . . .
H41 H -0.2325 1.1050 0.4448 0.122 Uiso 1 1 d R . .
C42 C -0.0819(3) 1.0178(3) 0.3629(2) 0.0842(11) Uani 1 1 d . . .
H42 H -0.0769 1.0591 0.3152 0.101 Uiso 1 1 d R . .
C43 C 0.0472(2) 0.8277(2) 0.19583(18) 0.0514(6) Uani 1 1 d . . .
C44 C -0.0536(3) 0.7927(3) 0.2339(2) 0.0640(8) Uani 1 1 d . . .
H44 H -0.0944 0.8084 0.2928 0.077 Uiso 1 1 d R . .
C45 C -0.0949(3) 0.7372(3) 0.1864(2) 0.0725(9) Uani 1 1 d . . .
H45 H -0.1635 0.7115 0.2121 0.087 Uiso 1 1 d R . .
C46 C -0.0373(3) 0.7176(3) 0.1017(2) 0.0669(8) Uani 1 1 d . . .
H46 H -0.0674 0.6803 0.0690 0.080 Uiso 1 1 d R . .
C47 C 0.0612(3) 0.7529(2) 0.0635(2) 0.0626(8) Uani 1 1 d . . .
H47 H 0.1010 0.7377 0.0045 0.075 Uiso 1 1 d R . .
C48 C 0.1056(2) 0.8072(2) 0.10985(19) 0.0569(7) Uani 1 1 d . . .
H48 H 0.1746 0.8321 0.0829 0.068 Uiso 1 1 d R . .
O2 O 0.4253(5) 0.0364(7) 0.3334(4) 0.206(3) Uani 1 1 d . . .
C49 C 0.4416(9) 0.1321(10) 0.3542(9) 0.255(6) Uani 1 1 d . . .
H49A H 0.4449 0.1753 0.3077 0.306 Uiso 1 1 d R . .
H49B H 0.3800 0.1642 0.4031 0.306 Uiso 1 1 d R . .
C50 C 0.5467(9) 0.1122(10) 0.3709(7) 0.216(4) Uani 1 1 d . . .
H50A H 0.5917 0.1597 0.3390 0.259 Uiso 1 1 d R . .
H50B H 0.5314 0.1256 0.4294 0.259 Uiso 1 1 d R . .
C51 C 0.6006(9) 0.0012(11) 0.3366(8) 0.241(6) Uani 1 1 d . . .
H51A H 0.6662 -0.0012 0.2870 0.289 Uiso 1 1 d R . .
H51B H 0.6230 -0.0325 0.3802 0.289 Uiso 1 1 d R . .
C52 C 0.5161(11) -0.0378(12) 0.3250(12) 0.384(14) Uani 1 1 d . . .
H52A H 0.4953 -0.0914 0.3632 0.461 Uiso 1 1 d R . .
H52B H 0.5441 -0.0673 0.2685 0.461 Uiso 1 1 d R . .

loop_
_atom_site_aniso_label
_atom_site_aniso_U_11
_atom_site_aniso_U_22
_atom_site_aniso_U_33
_atom_site_aniso_U_23
_atom_site_aniso_U_13
_atom_site_aniso_U_12
Fe 0.0659(3) 0.0521(3) 0.0560(3) 0.00061(18) -0.0204(2) -0.0131(2)
Cl1 0.109(4) 0.108(4) 0.107(5) 0.019(3) -0.058(3) -0.050(4)
Cl2 0.130(3) 0.0512(18) 0.076(2) -0.0158(14) -0.0022(18) -0.0198(17)
Cl3 0.068(2) 0.051(2) 0.0787(18) -0.0098(14) -0.0328(14) 0.0025(15)
Cl4 0.051(2) 0.092(3) 0.099(2) 0.0130(18) -0.0323(16) -0.0045(15)
Cl1' 0.115(5) 0.136(5) 0.091(3) -0.002(3) -0.065(4) -0.016(3)
Cl2' 0.180(6) 0.107(4) 0.158(5) -0.037(3) -0.062(4) 0.005(3)
Cl3' 0.087(3) 0.068(3) 0.159(6) -0.029(3) -0.040(3) 0.006(2)
Cl4' 0.061(4) 0.062(3) 0.163(7) -0.002(3) -0.049(4) -0.0055(17)
S1 0.0935(6) 0.0646(5) 0.0760(6) -0.0036(4) -0.0443(5) -0.0134(4)
S2 0.0903(6) 0.0648(5) 0.0695(5) -0.0105(4) -0.0238(5) -0.0061(4)
S3 0.0657(5) 0.0513(4) 0.0825(6) -0.0018(4) -0.0360(4) -0.0062(3)
S4 0.0646(5) 0.0542(5) 0.0951(6) -0.0079(4) -0.0301(4) -0.0028(4)
O1 0.129(2) 0.113(2) 0.0679(16) 0.0108(15) -0.0153(16) -0.0604(19)
N1 0.0785(17) 0.0658(16) 0.0580(16) 0.0007(13) -0.0187(13) -0.0236(14)
C1 0.100(3) 0.070(2) 0.0545(18) 0.0087(15) -0.0311(17) -0.0353(19)
C2 0.125(3) 0.089(3) 0.061(2) 0.0140(19) -0.040(2) -0.048(2)
C3 0.142(4) 0.097(3) 0.064(2) 0.012(2) -0.041(2) -0.063(3)
C4 0.164(5) 0.087(3) 0.062(2) 0.003(2) -0.034(3) -0.060(3)
C5 0.128(3) 0.067(2) 0.058(2) 0.0013(16) -0.020(2) -0.036(2)
C6 0.099(3) 0.0605(19) 0.0529(17) 0.0025(14) -0.0200(16) -0.0283(18)
C7 0.0524(15) 0.0532(16) 0.0590(16) 0.0050(13) -0.0175(13) -0.0134(12)
C8 0.0576(17) 0.0498(16) 0.0724(19) 0.0034(14) -0.0185(14) -0.0135(13)
C9 0.0689(19) 0.0602(19) 0.086(2) -0.0022(16) -0.0265(17) -0.0254(16)
C10 0.0611(19) 0.076(2) 0.086(2) 0.0047(18) -0.0296(17) -0.0223(17)
C11 0.0515(16) 0.0602(18) 0.081(2) 0.0146(16) -0.0214(15) -0.0126(14)
C12 0.0530(16) 0.0507(15) 0.0659(18) 0.0075(13) -0.0186(13) -0.0124(13)
P1 0.0534(4) 0.0487(4) 0.0541(4) 0.0040(3) -0.0199(3) -0.0102(3)
P2 0.0495(4) 0.0494(4) 0.0579(4) 0.0001(3) -0.0200(3) -0.0101(3)
N2 0.0587(14) 0.0547(14) 0.0682(15) -0.0039(11) -0.0299(12) -0.0040(11)
C13 0.0578(16) 0.0546(16) 0.0593(17) 0.0063(13) -0.0255(13) -0.0150(13)
C14 0.073(2) 0.083(2) 0.115(3) 0.035(2) -0.039(2) -0.0237(19)
C15 0.095(3) 0.106(3) 0.147(4) 0.056(3) -0.041(3) -0.051(3)
C16 0.063(2) 0.127(4) 0.102(3) 0.029(3) -0.031(2) -0.044(2)
C17 0.055(2) 0.113(3) 0.115(3) 0.020(3) -0.026(2) -0.012(2)
C18 0.065(2) 0.074(2) 0.108(3) 0.027(2) -0.026(2) -0.0126(17)
C19 0.0566(16) 0.0627(18) 0.0526(16) 0.0070(13) -0.0160(13) -0.0076(14)
C20 0.148(4) 0.080(3) 0.080(3) 0.000(2) -0.063(3) -0.001(3)
C21 0.175(5) 0.132(4) 0.070(3) -0.005(3) -0.059(3) -0.004(4)
C22 0.102(3) 0.117(4) 0.073(3) 0.035(2) -0.030(2) -0.017(3)
C23 0.113(3) 0.079(3) 0.089(3) 0.032(2) -0.036(2) -0.012(2)
C24 0.092(2) 0.069(2) 0.066(2) 0.0118(16) -0.0294(18) -0.0110(18)
C25 0.0594(16) 0.0458(14) 0.0569(16) 0.0033(12) -0.0221(13) -0.0084(12)
C26 0.0677(19) 0.0654(19) 0.0661(19) 0.0017(15) -0.0194(15) -0.0177(16)
C27 0.083(2) 0.071(2) 0.082(2) 0.0073(18) -0.0343(19) -0.0321(18)
C28 0.094(3) 0.0599(19) 0.088(3) -0.0021(17) -0.050(2) -0.0145(18)
C29 0.085(2) 0.066(2) 0.0607(19) -0.0058(15) -0.0262(17) -0.0053(17)
C30 0.0656(18) 0.0632(18) 0.0607(18) 0.0036(14) -0.0208(14) -0.0119(15)
C31 0.0515(15) 0.0488(15) 0.0650(17) 0.0007(13) -0.0209(13) -0.0096(12)
C32 0.075(2) 0.069(2) 0.092(2) 0.0078(18) -0.0423(19) -0.0237(17)
C33 0.087(2) 0.072(2) 0.113(3) 0.010(2) -0.045(2) -0.037(2)
C34 0.084(2) 0.0575(19) 0.099(3) 0.0105(18) -0.024(2) -0.0257(18)
C35 0.073(2) 0.0565(18) 0.083(2) 0.0110(16) -0.0278(17) -0.0097(16)
C36 0.0548(16) 0.0527(16) 0.076(2) 0.0022(14) -0.0230(14) -0.0101(13)
C37 0.0549(16) 0.0622(17) 0.0604(18) -0.0054(14) -0.0176(13) -0.0129(14)
C38 0.080(2) 0.0655(19) 0.067(2) -0.0027(16) -0.0217(17) -0.0225(16)
C39 0.110(3) 0.093(3) 0.067(2) -0.003(2) -0.020(2) -0.045(3)
C40 0.085(3) 0.118(4) 0.080(3) -0.027(3) -0.004(2) -0.028(3)
C41 0.075(2) 0.118(3) 0.090(3) -0.025(3) -0.016(2) 0.013(2)
C42 0.072(2) 0.091(3) 0.077(2) -0.0135(19) -0.0224(18) 0.0082(19)
C43 0.0520(15) 0.0478(14) 0.0571(16) 0.0026(12) -0.0216(12) -0.0113(12)
C44 0.0567(17) 0.074(2) 0.0645(18) 0.0042(15) -0.0201(14) -0.0220(15)
C45 0.0668(19) 0.082(2) 0.078(2) 0.0063(18) -0.0273(17) -0.0341(17)
C46 0.074(2) 0.0626(18) 0.075(2) 0.0009(15) -0.0373(17) -0.0175(16)
C47 0.0681(19) 0.0647(18) 0.0570(17) 0.0009(14) -0.0241(14) -0.0136(15)
C48 0.0556(16) 0.0538(16) 0.0614(17) 0.0062(13) -0.0187(13) -0.0144(13)
O2 0.137(4) 0.281(8) 0.219(6) -0.029(5) -0.079(4) -0.056(5)
C49 0.209(10) 0.250(12) 0.359(17) -0.042(11) -0.165(11) -0.044(9)
C50 0.172(8) 0.311(15) 0.217(10) 0.028(10) -0.105(8) -0.102(9)
C51 0.134(7) 0.285(15) 0.268(13) 0.040(11) -0.049(8) -0.002(9)
C52 0.156(9) 0.36(2) 0.64(3) -0.24(2) -0.177(15) 0.020(11)

loop_
_atom_type_symbol
_atom_type_description
_atom_type_scat_dispersion_real
_atom_type_scat_dispersion_imag
_atom_type_scat_source
C C 0.0033 0.0016 'International Tables Vol C Tables 4.2.6.8 and 6.1.1.4'
H H 0.0000 0.0000 'International Tables Vol C Tables 4.2.6.8 and 6.1.1.4'
N N 0.0061 0.0033 'International Tables Vol C Tables 4.2.6.8 and 6.1.1.4'
O O 0.0106 0.0060 'International Tables Vol C Tables 4.2.6.8 and 6.1.1.4'
P P 0.1023 0.0942 'International Tables Vol C Tables 4.2.6.8 and 6.1.1.4'
S S 0.1246 0.1234 'International Tables Vol C Tables 4.2.6.8 and 6.1.1.4'
Cl Cl 0.1484 0.1585 'International Tables Vol C Tables 4.2.6.8 and 6.1.1.4'
Fe Fe 0.3463 0.8444 'International Tables Vol C Tables 4.2.6.8 and 6.1.1.4'

loop_
_geom_angle_atom_site_label_1
_geom_angle_atom_site_label_2
_geom_angle_atom_site_label_3
_geom_angle
_geom_angle_site_symmetry_1
_geom_angle_site_symmetry_3
_geom_angle_publ_flag
N1 Fe S1 101.23(11) . . ?
N1 Fe S2 101.88(10) . . ?
S1 Fe S2 88.82(4) . . ?
N1 Fe S3 103.67(10) . . ?
S1 Fe S3 86.02(3) . . ?
S2 Fe S3 154.45(4) . . ?
N1 Fe S4 104.59(11) . . ?
S1 Fe S4 154.18(4) . . ?
S2 Fe S4 85.81(4) . . ?
S3 Fe S4 88.02(3) . . ?
C1 S1 Fe 103.67(13) . . ?
C6 S2 Fe 103.78(12) . . ?
C7 S3 Fe 104.83(10) . . ?
C12 S4 Fe 104.93(10) . . ?
O1 N1 Fe 177.6(3) . . ?
C6 C1 C2 118.2(3) . . ?
C6 C1 S1 120.0(3) . . ?
C2 C1 S1 121.7(3) . . ?
C3 C2 C1 121.4(4) . . ?
C3 C2 Cl1' 120.4(5) . . ?
C1 C2 Cl1' 118.2(5) . . ?
C3 C2 Cl1 119.0(5) . . ?
C1 C2 Cl1 119.4(4) . . ?
Cl1' C2 Cl1 6.4(9) . . ?
C4 C3 C2 119.1(4) . . ?
C5 C4 C3 121.1(4) . . ?
C4 C5 C6 121.1(4) . . ?
C4 C5 Cl2 116.8(4) . . ?
C6 C5 Cl2 122.1(5) . . ?
C4 C5 Cl2' 122.9(5) . . ?
C6 C5 Cl2' 116.0(5) . . ?
Cl2 C5 Cl2' 6.3(6) . . ?
C5 C6 C1 119.0(4) . . ?
C5 C6 S2 121.9(3) . . ?
C1 C6 S2 119.0(2) . . ?
C8 C7 C12 118.4(3) . . ?
C8 C7 S3 122.2(2) . . ?
C12 C7 S3 119.4(2) . . ?
C9 C8 C7 121.5(3) . . ?
C9 C8 Cl3' 120.0(4) . . ?
C7 C8 Cl3' 118.5(4) . . ?
C9 C8 Cl3 118.4(3) . . ?
C7 C8 Cl3 120.1(3) . . ?
Cl3' C8 Cl3 4.4(5) . . ?
C8 C9 C10 119.8(3) . . ?
C11 C10 C9 119.8(3) . . ?
C10 C11 C12 122.0(3) . . ?
C10 C11 Cl4 119.1(4) . . ?
C12 C11 Cl4 118.8(4) . . ?
C10 C11 Cl4' 118.2(4) . . ?
C12 C11 Cl4' 119.6(4) . . ?
Cl4 C11 Cl4' 6.7(8) . . ?
C11 C12 C7 118.5(3) . . ?
C11 C12 S4 122.7(2) . . ?
C7 C12 S4 118.7(2) . . ?
N2 P1 C19 108.84(14) . . ?
N2 P1 C13 111.16(14) . . ?
C19 P1 C13 105.59(14) . . ?
N2 P1 C25 115.01(13) . . ?
C19 P1 C25 108.79(14) . . ?
C13 P1 C25 107.01(13) . . ?
N2 P2 C31 111.31(14) . . ?
N2 P2 C37 108.45(14) . . ?
C31 P2 C37 106.37(14) . . ?
N2 P2 C43 114.22(13) . . ?
C31 P2 C43 108.83(13) . . ?
C37 P2 C43 107.29(14) . . ?
P2 N2 P1 144.64(17) . . ?
C14 C13 C18 118.0(3) . . ?
C14 C13 P1 119.9(2) . . ?
C18 C13 P1 122.0(2) . . ?
C13 C14 C15 120.4(4) . . ?
C16 C15 C14 120.0(4) . . ?
C17 C16 C15 120.1(4) . . ?
C16 C17 C18 119.5(4) . . ?
C17 C18 C13 121.8(4) . . ?
C20 C19 C24 118.3(3) . . ?
C20 C19 P1 119.4(3) . . ?
C24 C19 P1 122.1(2) . . ?
C21 C20 C19 119.5(4) . . ?
C22 C21 C20 121.9(4) . . ?
C21 C22 C23 118.9(4) . . ?
C22 C23 C24 120.8(4) . . ?
C23 C24 C19 120.6(4) . . ?
C26 C25 C30 119.4(3) . . ?
C26 C25 P1 119.1(2) . . ?
C30 C25 P1 121.4(2) . . ?
C25 C26 C27 120.1(3) . . ?
C28 C27 C26 119.9(3) . . ?
C29 C28 C27 120.5(3) . . ?
C28 C29 C30 120.9(3) . . ?
C29 C30 C25 119.1(3) . . ?
C36 C31 C32 118.6(3) . . ?
C36 C31 P2 122.8(2) . . ?
C32 C31 P2 118.5(2) . . ?
C33 C32 C31 120.6(3) . . ?
C32 C33 C34 120.1(3) . . ?
C35 C34 C33 119.8(3) . . ?
C34 C35 C36 120.1(3) . . ?
C31 C36 C35 120.7(3) . . ?
C38 C37 C42 120.1(3) . . ?
C38 C37 P2 120.3(2) . . ?
C42 C37 P2 119.5(3) . . ?
C37 C38 C39 120.3(4) . . ?
C40 C39 C38 119.0(4) . . ?
C41 C40 C39 121.9(4) . . ?
C40 C41 C42 119.5(4) . . ?
C37 C42 C41 119.2(4) . . ?
C44 C43 C48 119.8(3) . . ?
C44 C43 P2 120.4(2) . . ?
C48 C43 P2 119.4(2) . . ?
C45 C44 C43 119.7(3) . . ?
C46 C45 C44 120.2(3) . . ?
C47 C46 C45 120.5(3) . . ?
C46 C47 C48 120.6(3) . . ?
C47 C48 C43 119.2(3) . . ?
C52 O2 C49 110.8(8) . . ?
O2 C49 C50 106.2(10) . . ?
C49 C50 C51 104.1(10) . . ?
C52 C51 C50 104.4(10) . . ?
O2 C52 C51 112.2(13) . . ?

loop_
_geom_bond_atom_site_label_1
_geom_bond_atom_site_label_2
_geom_bond_distance
_geom_bond_site_symmetry_2
_geom_bond_publ_flag
Fe N1 1.596(3) . ?
Fe S1 2.2188(10) . ?
Fe S2 2.2227(9) . ?
Fe S3 2.2284(9) . ?
Fe S4 2.2333(10) . ?
Cl1 C2 1.817(17) . ?
Cl2 C5 1.651(9) . ?
Cl3 C8 1.760(7) . ?
Cl4 C11 1.684(10) . ?
Cl1' C2 1.664(17) . ?
Cl2' C5 1.851(12) . ?
Cl3' C8 1.661(9) . ?
Cl4' C11 1.788(10) . ?
S1 C1 1.726(3) . ?
S2 C6 1.739(4) . ?
S3 C7 1.731(3) . ?
S4 C12 1.734(3) . ?
O1 N1 1.163(4) . ?
C1 C6 1.400(5) . ?
C1 C2 1.420(5) . ?
C2 C3 1.378(6) . ?
C3 C4 1.373(7) . ?
C4 C5 1.370(7) . ?
C5 C6 1.398(5) . ?
C7 C8 1.405(4) . ?
C7 C12 1.416(4) . ?
C8 C9 1.375(5) . ?
C9 C10 1.389(5) . ?
C10 C11 1.367(5) . ?
C11 C12 1.397(5) . ?
P1 N2 1.581(2) . ?
P1 C19 1.787(3) . ?
P1 C13 1.795(3) . ?
P1 C25 1.801(3) . ?
P2 N2 1.573(2) . ?
P2 C31 1.797(3) . ?
P2 C37 1.800(3) . ?
P2 C43 1.802(3) . ?
C13 C14 1.369(5) . ?
C13 C18 1.378(4) . ?
C14 C15 1.385(6) . ?
C15 C16 1.372(6) . ?
C16 C17 1.352(6) . ?
C17 C18 1.372(5) . ?
C19 C20 1.383(5) . ?
C19 C24 1.385(5) . ?
C20 C21 1.369(6) . ?
C21 C22 1.357(7) . ?
C22 C23 1.358(6) . ?
C23 C24 1.364(5) . ?
C25 C26 1.380(4) . ?
C25 C30 1.405(4) . ?
C26 C27 1.390(5) . ?
C27 C28 1.372(5) . ?
C28 C29 1.360(5) . ?
C29 C30 1.382(5) . ?
C31 C36 1.379(4) . ?
C31 C32 1.391(4) . ?
C32 C33 1.372(5) . ?
C33 C34 1.385(6) . ?
C34 C35 1.368(5) . ?
C35 C36 1.385(5) . ?
C37 C38 1.374(5) . ?
C37 C42 1.389(5) . ?
C38 C39 1.400(5) . ?
C39 C40 1.367(6) . ?
C40 C41 1.358(7) . ?
C41 C42 1.407(6) . ?
C43 C44 1.391(4) . ?
C43 C48 1.398(4) . ?
C44 C45 1.386(5) . ?
C45 C46 1.376(5) . ?
C46 C47 1.369(5) . ?
C47 C48 1.388(4) . ?
O2 C52 1.333(13) . ?
O2 C49 1.374(11) . ?
C49 C50 1.450(12) . ?
C50 C51 1.507(14) . ?
C51 C52 1.354(14) . ?
